data_4129756
loop_
_publ_author_name
'Cai, Zhongzheng'
'Xiao, Dawei'
'Do, Loi H.'

_publ_section_title
;
 Fine-Tuning Nickel Phenoxyimine Olefin Polymerization Catalysts:
 Performance Boosting by Alkali Cations.
;
_journal_issue 49
_journal_name_full 'Journal of the American Chemical Society'
_journal_page_first 15501
_journal_page_last 15510
_journal_paper_doi 10.1021/jacs.5b10351
_journal_volume 137
_journal_year 2015
_chemical_formula_sum 'C51 H58 N Ni O4 P'
_chemical_formula_weight 838.66
_space_group_IT_number 33
_space_group_name_Hall 'P 2c -2n'
_space_group_name_H-M_alt 'P n a 21'
_symmetry_cell_setting orthorhombic
_symmetry_space_group_name_H-M 'P n a 21'
_atom_sites_solution_hydrogens geom
_atom_sites_solution_primary direct
_atom_sites_solution_secondary difmap
_audit_creation_method SHELXL-97
_cell_angle_alpha 90.00
_cell_angle_beta 90.00
_cell_angle_gamma 90.00
_cell_formula_units_Z 4
_cell_length_a 24.3130(12)
_cell_length_b 9.2770(5)
_cell_length_c 19.2048(11)
_cell_measurement_reflns_used 9726
_cell_measurement_temperature 100(2)
_cell_measurement_theta_max 30.56
_cell_measurement_theta_min 2.58
_cell_volume 4331.7(4)
_computing_cell_refinement 'Bruker SAINT'
_computing_data_collection 'Bruker APEX2'
_computing_data_reduction 'Bruker SAINT'
_computing_molecular_graphics 'Bruker SHELXTL'
_computing_publication_material 'Bruker SHELXTL'
_computing_structure_refinement 'SHELXL-97 (Sheldrick, 2008)'
_computing_structure_solution 'SHELXS-97 (Sheldrick, 2008)'
_diffrn_ambient_temperature 100(2)
_diffrn_measured_fraction_theta_full 0.996
_diffrn_measured_fraction_theta_max 0.996
_diffrn_measurement_device_type 'Bruker APEX-II CCD'
_diffrn_measurement_method '\f and \w scans'
_diffrn_radiation_monochromator graphite
_diffrn_radiation_source 'fine-focus sealed tube'
_diffrn_radiation_type MoK\a
_diffrn_radiation_wavelength 0.71073
_diffrn_reflns_av_R_equivalents 0.0137
_diffrn_reflns_av_sigmaI/netI 0.0281
_diffrn_reflns_limit_h_max 34
_diffrn_reflns_limit_h_min -34
_diffrn_reflns_limit_k_max 13
_diffrn_reflns_limit_k_min -13
_diffrn_reflns_limit_l_max 27
_diffrn_reflns_limit_l_min -23
_diffrn_reflns_number 55608
_diffrn_reflns_theta_full 30.56
_diffrn_reflns_theta_max 30.56
_diffrn_reflns_theta_min 1.98
_exptl_absorpt_coefficient_mu 0.531
_exptl_absorpt_correction_T_max 0.9151
_exptl_absorpt_correction_T_min 0.8699
_exptl_absorpt_correction_type empirical
_exptl_absorpt_process_details SADABS
_exptl_crystal_colour red
_exptl_crystal_density_diffrn 1.286
_exptl_crystal_density_method 'not measured'
_exptl_crystal_description BLOCK
_exptl_crystal_F_000 1784
_exptl_crystal_size_max 0.27
_exptl_crystal_size_mid 0.20
_exptl_crystal_size_min 0.17
_refine_diff_density_max 0.366
_refine_diff_density_min -0.298
_refine_diff_density_rms 0.047
_refine_ls_abs_structure_details 'Flack H D (1983), Acta Cryst. A39, 876-881'
_refine_ls_abs_structure_Flack 0.009(4)
_refine_ls_goodness_of_fit_ref 1.028
_refine_ls_hydrogen_treatment constr
_refine_ls_matrix_type full
_refine_ls_number_parameters 523
_refine_ls_number_reflns 12540
_refine_ls_number_restraints 1
_refine_ls_restrained_S_all 1.028
_refine_ls_R_factor_all 0.0215
_refine_ls_R_factor_gt 0.0211
_refine_ls_shift/su_max 0.003
_refine_ls_shift/su_mean 0.000
_refine_ls_structure_factor_coef Fsqd
_refine_ls_weighting_details 'calc w=1/[\s^2^(Fo^2^)+(0.0333P)^2^+0.6343P] where P=(Fo^2^+2Fc^2^)/3'
_refine_ls_weighting_scheme calc
_refine_ls_wR_factor_gt 0.0576
_refine_ls_wR_factor_ref 0.0577
_reflns_number_gt 12310
_reflns_number_total 12540
_reflns_threshold_expression >2sigma(I)
_cod_data_source_file ja5b10351_si_001.cif
_cod_data_source_block NiL2Mes
_cod_depositor_comments
;
The following automatic conversions were performed:

data item '_exptl_absorpt_correction_type' value 'EMPIRICAL' was
changed to 'empirical' in accordance with the
/home/saulius/struct/COD-crude-data/automatic-downloads/DataCite-retrospective/ACS/depositions/lib/dictionaries/cif_core.dic
dictionary named 'cif_core.dic' version 2.4.2 last updated on
2011-04-26.

data item '_refine_ls_hydrogen_treatment' value 'CONSTR' was changed
to 'constr' in accordance with the
/home/saulius/struct/COD-crude-data/automatic-downloads/DataCite-retrospective/ACS/depositions/lib/dictionaries/cif_core.dic
dictionary named 'cif_core.dic' version 2.4.2 last updated on
2011-04-26.

data item '_symmetry_cell_setting' value 'Orthorhombic' was changed
to 'orthorhombic' in accordance with the
/home/saulius/struct/COD-crude-data/automatic-downloads/DataCite-retrospective/ACS/depositions/lib/dictionaries/cif_core.dic
dictionary named 'cif_core.dic' version 2.4.2 last updated on
2011-04-26.

Automatic conversion script
Id: cif_fix_values 6909 2019-04-08 15:41:33Z antanas 
;
_cod_original_sg_symbol_H-M Pna2(1)
_cod_database_code 4129756

loop_
_symmetry_equiv_pos_as_xyz
'x, y, z'
'-x, -y, z+1/2'
'-x+1/2, y+1/2, z+1/2'
'x+1/2, -y+1/2, z'

loop_
_atom_site_label
_atom_site_type_symbol
_atom_site_fract_x
_atom_site_fract_y
_atom_site_fract_z
_atom_site_U_iso_or_equiv
_atom_site_adp_type
_atom_site_occupancy
_atom_site_symmetry_multiplicity
_atom_site_calc_flag
_atom_site_refinement_flags
Ni1 Ni 0.437269(4) 1.710271(11) 0.497513(8) 0.00824(3) Uani 1 1 d .
P1 P 0.506607(9) 1.62863(2) 0.557654(13) 0.00899(4) Uani 1 1 d .
N1 N 0.37703(3) 1.72733(9) 0.43251(5) 0.00963(14) Uani 1 1 d .
O1 O 0.49122(3) 1.76520(8) 0.42954(4) 0.01143(12) Uani 1 1 d .
O2 O 0.57930(3) 1.91414(8) 0.36931(4) 0.01429(13) Uani 1 1 d .
O3 O 0.66098(3) 1.81312(10) 0.25952(5) 0.02203(17) Uani 1 1 d .
O4 O 0.80328(3) 1.75405(10) 0.21946(5) 0.01898(15) Uani 1 1 d .
C1 C 0.48168(4) 1.85070(10) 0.37704(5) 0.00959(15) Uani 1 1 d .
C2 C 0.52634(4) 1.92334(10) 0.34312(5) 0.01103(16) Uani 1 1 d .
C3 C 0.51734(4) 2.01316(10) 0.28697(6) 0.01388(17) Uani 1 1 d .
H3A H 0.5477 2.0615 0.2663 0.017 Uiso 1 1 calc R
C4 C 0.46428(4) 2.03481(11) 0.25967(6) 0.01538(18) Uani 1 1 d .
H4A H 0.4587 2.0968 0.2209 0.018 Uiso 1 1 calc R
C5 C 0.42046(4) 1.96439(10) 0.29019(5) 0.01319(16) Uani 1 1 d .
H5A H 0.3845 1.9767 0.2717 0.016 Uiso 1 1 calc R
C6 C 0.42841(4) 1.87422(10) 0.34863(5) 0.00997(15) Uani 1 1 d .
C7 C 0.38104(4) 1.79768(10) 0.37420(5) 0.01078(16) Uani 1 1 d .
H7A H 0.3493 1.7987 0.3454 0.013 Uiso 1 1 calc R
C8 C 0.32524(4) 1.65232(10) 0.44139(5) 0.01060(16) Uani 1 1 d .
C9 C 0.32121(4) 1.50817(10) 0.41937(5) 0.01219(16) Uani 1 1 d .
C10 C 0.27048(4) 1.43899(11) 0.42684(6) 0.01601(18) Uani 1 1 d .
H10A H 0.2666 1.3422 0.4114 0.019 Uiso 1 1 calc R
C11 C 0.22565(4) 1.50877(12) 0.45632(6) 0.01782(19) Uani 1 1 d .
H11A H 0.1917 1.4594 0.4616 0.021 Uiso 1 1 calc R
C12 C 0.23062(4) 1.65100(12) 0.47806(6) 0.01565(18) Uani 1 1 d .
H12A H 0.2000 1.6980 0.4987 0.019 Uiso 1 1 calc R
C13 C 0.28009(4) 1.72601(10) 0.47004(5) 0.01207(16) Uani 1 1 d .
C14 C 0.28301(4) 1.88508(10) 0.48828(6) 0.01430(17) Uani 1 1 d .
H14A H 0.3226 1.9115 0.4941 0.017 Uiso 1 1 calc R
C15 C 0.25311(5) 1.92164(13) 0.55611(6) 0.0208(2) Uani 1 1 d .
H15A H 0.2682 1.8633 0.5941 0.031 Uiso 1 1 calc R
H15B H 0.2138 1.9010 0.5509 0.031 Uiso 1 1 calc R
H15C H 0.2582 2.0241 0.5668 0.031 Uiso 1 1 calc R
C16 C 0.25943(5) 1.97563(12) 0.42817(6) 0.0203(2) Uani 1 1 d .
H16A H 0.2787 1.9515 0.3849 0.030 Uiso 1 1 calc R
H16B H 0.2644 2.0783 0.4384 0.030 Uiso 1 1 calc R
H16C H 0.2201 1.9548 0.4229 0.030 Uiso 1 1 calc R
C17 C 0.37301(5) 1.27076(12) 0.40414(7) 0.0217(2) Uani 1 1 d .
H17A H 0.3760 1.2612 0.4548 0.033 Uiso 1 1 calc R
H17B H 0.4055 1.2284 0.3820 0.033 Uiso 1 1 calc R
H17C H 0.3400 1.2204 0.3880 0.033 Uiso 1 1 calc R
C18 C 0.36908(4) 1.43082(11) 0.38473(6) 0.01451(17) Uani 1 1 d .
H18A H 0.4039 1.4791 0.3998 0.017 Uiso 1 1 calc R
C19 C 0.36431(5) 1.44562(14) 0.30536(6) 0.0216(2) Uani 1 1 d .
H19A H 0.3618 1.5479 0.2929 0.032 Uiso 1 1 calc R
H19B H 0.3312 1.3953 0.2892 0.032 Uiso 1 1 calc R
H19C H 0.3968 1.4031 0.2833 0.032 Uiso 1 1 calc R
C20 C 0.60448(4) 1.77350(11) 0.36467(6) 0.01604(19) Uani 1 1 d .
H20A H 0.5792 1.7010 0.3847 0.019 Uiso 1 1 calc R
H20B H 0.6386 1.7730 0.3928 0.019 Uiso 1 1 calc R
C21 C 0.61819(4) 1.73113(12) 0.29076(6) 0.0189(2) Uani 1 1 d .
H21A H 0.6290 1.6282 0.2903 0.023 Uiso 1 1 calc R
H21B H 0.5846 1.7410 0.2620 0.023 Uiso 1 1 calc R
C22 C 0.71513(4) 1.76432(12) 0.27375(6) 0.01764(19) Uani 1 1 d .
H22A H 0.7159 1.6581 0.2784 0.021 Uiso 1 1 calc R
H22B H 0.7291 1.8076 0.3174 0.021 Uiso 1 1 calc R
C23 C 0.74963(4) 1.81195(13) 0.21241(6) 0.01830(19) Uani 1 1 d .
H23A H 0.7328 1.7776 0.1685 0.022 Uiso 1 1 calc R
H23B H 0.7515 1.9185 0.2108 0.022 Uiso 1 1 calc R
C24 C 0.83760(5) 1.80253(13) 0.16453(7) 0.0228(2) Uani 1 1 d .
H24A H 0.8745 1.7616 0.1702 0.034 Uiso 1 1 calc R
H24B H 0.8399 1.9080 0.1656 0.034 Uiso 1 1 calc R
H24C H 0.8222 1.7715 0.1198 0.034 Uiso 1 1 calc R
C25 C 0.39200(4) 1.71624(10) 0.57888(5) 0.01120(17) Uani 1 1 d .
C26 C 0.36449(4) 1.60198(11) 0.61197(5) 0.01412(17) Uani 1 1 d .
C27 C 0.33587(5) 1.62661(13) 0.67402(6) 0.0199(2) Uani 1 1 d .
H27A H 0.3168 1.5487 0.6952 0.024 Uiso 1 1 calc R
C28 C 0.33440(5) 1.76085(15) 0.70576(6) 0.0217(2) Uani 1 1 d .
C29 C 0.36094(4) 1.87487(13) 0.67235(6) 0.0188(2) Uani 1 1 d .
H29A H 0.3598 1.9682 0.6926 0.023 Uiso 1 1 calc R
C30 C 0.38916(4) 1.85463(11) 0.60959(5) 0.01392(17) Uani 1 1 d .
C31 C 0.36657(5) 1.45021(12) 0.58415(6) 0.0193(2) Uani 1 1 d .
H31A H 0.3878 1.4486 0.5408 0.029 Uiso 1 1 calc R
H31B H 0.3291 1.4161 0.5751 0.029 Uiso 1 1 calc R
H31C H 0.3842 1.3872 0.6185 0.029 Uiso 1 1 calc R
C32 C 0.41792(5) 1.98348(11) 0.57750(7) 0.0197(2) Uani 1 1 d .
H32A H 0.4113 2.0690 0.6062 0.030 Uiso 1 1 calc R
H32B H 0.4035 2.0000 0.5305 0.030 Uiso 1 1 calc R
H32C H 0.4575 1.9648 0.5750 0.030 Uiso 1 1 calc R
C33 C 0.30457(7) 1.78464(19) 0.77386(8) 0.0343(3) Uani 1 1 d .
H33A H 0.2885 1.6935 0.7897 0.051 Uiso 1 1 calc R
H33B H 0.2753 1.8559 0.7671 0.051 Uiso 1 1 calc R
H33C H 0.3306 1.8200 0.8089 0.051 Uiso 1 1 calc R
C34 C 0.49788(4) 1.54850(10) 0.64361(5) 0.01065(15) Uani 1 1 d .
C35 C 0.47924(4) 1.63877(10) 0.69714(5) 0.01313(17) Uani 1 1 d .
H35A H 0.4661 1.7326 0.6863 0.016 Uiso 1 1 calc R
C36 C 0.47979(4) 1.59229(12) 0.76598(5) 0.01479(18) Uani 1 1 d .
H36A H 0.4674 1.6546 0.8020 0.018 Uiso 1 1 calc R
C37 C 0.49848(4) 1.45454(11) 0.78221(5) 0.01579(18) Uani 1 1 d .
H37A H 0.4998 1.4234 0.8293 0.019 Uiso 1 1 calc R
C38 C 0.51530(4) 1.36253(11) 0.72900(6) 0.01583(18) Uani 1 1 d .
H38A H 0.5270 1.2674 0.7399 0.019 Uiso 1 1 calc R
C39 C 0.51512(4) 1.40880(10) 0.65999(5) 0.01309(17) Uani 1 1 d .
H39A H 0.5267 1.3454 0.6240 0.016 Uiso 1 1 calc R
C40 C 0.53809(4) 1.48346(9) 0.50705(5) 0.01064(16) Uani 1 1 d .
C41 C 0.50428(4) 1.36988(11) 0.48500(6) 0.01604(19) Uani 1 1 d .
H41A H 0.4661 1.3725 0.4952 0.019 Uiso 1 1 calc R
C42 C 0.52583(5) 1.25339(12) 0.44846(6) 0.01735(19) Uani 1 1 d .
H42A H 0.5024 1.1766 0.4346 0.021 Uiso 1 1 calc R
C43 C 0.58153(4) 1.24912(12) 0.43222(6) 0.01676(18) Uani 1 1 d .
H43A H 0.5963 1.1698 0.4071 0.020 Uiso 1 1 calc R
C44 C 0.61540(5) 1.36217(12) 0.45309(6) 0.0195(2) Uani 1 1 d .
H44A H 0.6534 1.3602 0.4418 0.023 Uiso 1 1 calc R
C45 C 0.59400(4) 1.47852(10) 0.49054(6) 0.01608(18) Uani 1 1 d .
H45A H 0.6176 1.5546 0.5048 0.019 Uiso 1 1 calc R
C46 C 0.56321(4) 1.75242(11) 0.57800(5) 0.01092(16) Uani 1 1 d .
C47 C 0.60351(4) 1.71081(10) 0.62603(6) 0.01357(18) Uani 1 1 d .
H47A H 0.6023 1.6170 0.6457 0.016 Uiso 1 1 calc R
C48 C 0.64535(4) 1.80492(11) 0.64528(6) 0.01573(18) Uani 1 1 d .
H48A H 0.6729 1.7746 0.6771 0.019 Uiso 1 1 calc R
C49 C 0.64663(4) 1.94363(11) 0.61774(6) 0.01663(18) Uani 1 1 d .
H49A H 0.6747 2.0090 0.6314 0.020 Uiso 1 1 calc R
C50 C 0.60678(4) 1.98638(11) 0.57017(6) 0.01651(18) Uani 1 1 d .
H50A H 0.6076 2.0812 0.5516 0.020 Uiso 1 1 calc R
C51 C 0.56548(4) 1.89103(11) 0.54949(5) 0.01313(17) Uani 1 1 d .
H51A H 0.5389 1.9203 0.5161 0.016 Uiso 1 1 calc R

loop_
_atom_site_aniso_label
_atom_site_aniso_U_11
_atom_site_aniso_U_22
_atom_site_aniso_U_33
_atom_site_aniso_U_23
_atom_site_aniso_U_13
_atom_site_aniso_U_12
Ni1 0.00811(5) 0.00988(5) 0.00673(5) 0.00038(4) 0.00019(4) 0.00009(3)
P1 0.01008(9) 0.00929(9) 0.00760(10) 0.00024(8) -0.00031(8) 0.00062(7)
N1 0.0083(3) 0.0104(3) 0.0102(4) -0.0011(3) 0.0007(3) -0.0008(2)
O1 0.0105(3) 0.0153(3) 0.0085(3) 0.0023(3) 0.0005(2) -0.0002(2)
O2 0.0102(3) 0.0160(3) 0.0167(3) -0.0008(3) -0.0009(3) -0.0019(2)
O3 0.0139(3) 0.0265(4) 0.0257(4) 0.0094(3) 0.0070(3) 0.0061(3)
O4 0.0112(3) 0.0238(4) 0.0219(4) 0.0030(3) 0.0025(3) 0.0005(3)
C1 0.0107(4) 0.0098(4) 0.0083(4) -0.0019(3) 0.0011(3) 0.0004(3)
C2 0.0106(4) 0.0111(4) 0.0114(4) -0.0011(3) 0.0007(3) -0.0006(3)
C3 0.0150(4) 0.0122(4) 0.0145(4) 0.0018(3) 0.0034(3) -0.0017(3)
C4 0.0169(4) 0.0142(4) 0.0151(4) 0.0046(3) 0.0024(4) 0.0012(3)
C5 0.0132(4) 0.0141(4) 0.0123(4) 0.0023(3) 0.0002(3) 0.0023(3)
C6 0.0103(4) 0.0106(4) 0.0090(4) 0.0001(3) 0.0011(3) 0.0003(3)
C7 0.0094(4) 0.0120(4) 0.0109(4) -0.0008(3) -0.0003(3) 0.0002(3)
C8 0.0094(4) 0.0129(4) 0.0094(4) 0.0009(3) -0.0007(3) -0.0014(3)
C9 0.0113(4) 0.0134(4) 0.0119(4) -0.0004(3) -0.0005(3) -0.0007(3)
C10 0.0145(4) 0.0147(4) 0.0188(5) -0.0007(4) 0.0000(3) -0.0041(3)
C11 0.0113(4) 0.0212(5) 0.0210(5) 0.0010(4) 0.0019(4) -0.0052(3)
C12 0.0105(4) 0.0200(4) 0.0165(4) -0.0004(3) 0.0018(3) -0.0011(3)
C13 0.0107(4) 0.0142(4) 0.0113(4) -0.0003(3) -0.0005(3) -0.0004(3)
C14 0.0107(4) 0.0151(4) 0.0172(5) -0.0034(4) 0.0007(3) 0.0000(3)
C15 0.0159(4) 0.0260(5) 0.0205(5) -0.0085(4) 0.0008(4) 0.0025(4)
C16 0.0210(5) 0.0155(4) 0.0243(6) 0.0011(4) 0.0008(4) 0.0028(4)
C17 0.0220(5) 0.0136(4) 0.0295(6) -0.0041(4) 0.0007(4) 0.0008(4)
C18 0.0129(4) 0.0137(4) 0.0169(5) -0.0036(3) 0.0008(3) -0.0009(3)
C19 0.0198(5) 0.0281(5) 0.0169(5) -0.0048(4) 0.0030(4) -0.0005(4)
C20 0.0114(4) 0.0177(4) 0.0190(5) 0.0048(4) 0.0011(4) 0.0016(3)
C21 0.0125(4) 0.0207(4) 0.0235(5) -0.0017(4) 0.0039(4) 0.0007(4)
C22 0.0137(4) 0.0223(5) 0.0169(5) 0.0038(4) 0.0031(4) 0.0022(4)
C23 0.0133(4) 0.0232(5) 0.0184(5) 0.0039(4) 0.0033(4) 0.0017(4)
C24 0.0175(5) 0.0252(5) 0.0257(6) -0.0007(4) 0.0078(4) -0.0035(4)
C25 0.0097(4) 0.0153(4) 0.0086(4) 0.0001(3) 0.0003(3) 0.0019(3)
C26 0.0122(4) 0.0191(4) 0.0110(4) 0.0023(3) 0.0001(3) -0.0004(3)
C27 0.0145(4) 0.0309(6) 0.0142(5) 0.0068(4) 0.0039(4) 0.0018(4)
C28 0.0168(5) 0.0372(6) 0.0110(5) 0.0002(4) 0.0023(4) 0.0092(4)
C29 0.0156(4) 0.0268(5) 0.0139(5) -0.0058(4) -0.0020(4) 0.0077(4)
C30 0.0124(4) 0.0166(4) 0.0128(4) -0.0023(3) -0.0016(3) 0.0030(3)
C31 0.0215(5) 0.0173(4) 0.0191(5) 0.0024(4) 0.0006(4) -0.0048(4)
C32 0.0199(5) 0.0141(4) 0.0251(5) -0.0042(4) 0.0009(4) 0.0006(4)
C33 0.0310(7) 0.0585(10) 0.0133(5) -0.0003(5) 0.0095(5) 0.0153(6)
C34 0.0111(4) 0.0118(4) 0.0090(4) 0.0017(3) -0.0013(3) 0.0003(3)
C35 0.0147(4) 0.0129(4) 0.0118(4) 0.0001(3) -0.0010(3) 0.0009(3)
C36 0.0161(4) 0.0175(4) 0.0107(4) -0.0005(3) 0.0001(3) -0.0006(3)
C37 0.0170(4) 0.0191(4) 0.0112(4) 0.0043(4) -0.0007(3) -0.0023(3)
C38 0.0177(4) 0.0139(4) 0.0160(5) 0.0050(4) -0.0007(4) 0.0013(3)
C39 0.0145(4) 0.0117(4) 0.0131(4) 0.0014(3) -0.0001(3) 0.0015(3)
C40 0.0130(4) 0.0109(3) 0.0080(4) 0.0003(3) -0.0004(3) 0.0018(3)
C41 0.0137(4) 0.0166(4) 0.0179(5) -0.0047(3) -0.0014(3) 0.0000(3)
C42 0.0195(5) 0.0155(4) 0.0170(5) -0.0039(4) -0.0018(4) 0.0004(4)
C43 0.0208(5) 0.0147(4) 0.0148(4) -0.0023(4) 0.0012(4) 0.0043(4)
C44 0.0160(4) 0.0181(4) 0.0244(5) -0.0041(4) 0.0056(4) 0.0015(4)
C45 0.0142(4) 0.0143(4) 0.0197(5) -0.0024(4) 0.0029(4) -0.0010(3)
C46 0.0111(4) 0.0122(4) 0.0095(4) -0.0010(3) -0.0001(3) 0.0000(3)
C47 0.0136(4) 0.0136(4) 0.0134(4) 0.0004(3) -0.0019(3) 0.0012(3)
C48 0.0129(4) 0.0196(4) 0.0147(5) -0.0011(4) -0.0034(3) 0.0002(3)
C49 0.0150(4) 0.0184(4) 0.0164(5) -0.0024(4) -0.0005(3) -0.0043(3)
C50 0.0187(4) 0.0140(4) 0.0168(5) 0.0011(4) -0.0016(4) -0.0028(3)
C51 0.0145(4) 0.0137(4) 0.0111(4) 0.0011(3) -0.0020(3) 0.0000(3)

loop_
_atom_type_symbol
_atom_type_description
_atom_type_scat_dispersion_real
_atom_type_scat_dispersion_imag
_atom_type_scat_source
C C 0.0033 0.0016 'International Tables Vol C Tables 4.2.6.8 and 6.1.1.4'
H H 0.0000 0.0000 'International Tables Vol C Tables 4.2.6.8 and 6.1.1.4'
N N 0.0061 0.0033 'International Tables Vol C Tables 4.2.6.8 and 6.1.1.4'
O O 0.0106 0.0060 'International Tables Vol C Tables 4.2.6.8 and 6.1.1.4'
P P 0.1023 0.0942 'International Tables Vol C Tables 4.2.6.8 and 6.1.1.4'
Ni Ni 0.3393 1.1124 'International Tables Vol C Tables 4.2.6.8 and 6.1.1.4'

loop_
_geom_angle_atom_site_label_1
_geom_angle_atom_site_label_2
_geom_angle_atom_site_label_3
_geom_angle
C25 Ni1 O1 160.30(4)
C25 Ni1 N1 95.13(4)
O1 Ni1 N1 93.26(3)
C25 Ni1 P1 91.27(3)
O1 Ni1 P1 85.65(2)
N1 Ni1 P1 163.30(3)
C34 P1 C40 103.28(4)
C34 P1 C46 98.61(4)
C40 P1 C46 105.09(4)
C34 P1 Ni1 122.12(3)
C40 P1 Ni1 107.34(3)
C46 P1 Ni1 118.40(3)
C7 N1 C8 114.07(8)
C7 N1 Ni1 122.77(7)
C8 N1 Ni1 122.94(6)
C1 O1 Ni1 124.47(6)
C2 O2 C20 115.31(8)
C22 O3 C21 115.28(9)
C23 O4 C24 110.50(9)
O1 C1 C6 123.51(8)
O1 C1 C2 120.16(8)
C6 C1 C2 116.30(8)
C3 C2 O2 117.93(8)
C3 C2 C1 121.22(9)
O2 C2 C1 120.66(8)
C2 C3 C4 121.52(9)
C5 C4 C3 118.81(9)
C4 C5 C6 120.79(9)
C5 C6 C1 121.34(9)
C5 C6 C7 116.97(9)
C1 C6 C7 121.47(9)
N1 C7 C6 126.99(9)
C13 C8 C9 121.74(9)
C13 C8 N1 119.43(8)
C9 C8 N1 118.81(8)
C10 C9 C8 117.86(9)
C10 C9 C18 120.24(9)
C8 C9 C18 121.82(8)
C11 C10 C9 121.36(9)
C10 C11 C12 119.81(9)
C11 C12 C13 120.96(9)
C12 C13 C8 118.23(9)
C12 C13 C14 119.90(9)
C8 C13 C14 121.78(8)
C13 C14 C15 112.94(9)
C13 C14 C16 109.89(9)
C15 C14 C16 109.93(8)
C9 C18 C17 113.47(9)
C9 C18 C19 109.54(9)
C17 C18 C19 109.43(9)
O2 C20 C21 112.76(9)
O3 C21 C20 114.77(10)
O3 C22 C23 105.74(9)
O4 C23 C22 108.98(9)
C26 C25 C30 118.22(9)
C26 C25 Ni1 128.44(7)
C30 C25 Ni1 113.27(7)
C27 C26 C25 119.93(10)
C27 C26 C31 118.12(10)
C25 C26 C31 121.90(9)
C28 C27 C26 122.26(11)
C27 C28 C29 117.83(10)
C27 C28 C33 121.57(12)
C29 C28 C33 120.60(12)
C28 C29 C30 121.40(10)
C29 C30 C25 120.31(10)
C29 C30 C32 118.07(10)
C25 C30 C32 121.58(9)
C39 C34 C35 119.08(9)
C39 C34 P1 123.15(8)
C35 C34 P1 117.28(7)
C36 C35 C34 120.60(9)
C35 C36 C37 120.05(10)
C36 C37 C38 119.62(10)
C37 C38 C39 120.55(9)
C38 C39 C34 120.03(9)
C45 C40 C41 118.52(9)
C45 C40 P1 123.52(7)
C41 C40 P1 117.95(7)
C42 C41 C40 121.03(9)
C43 C42 C41 120.15(10)
C42 C43 C44 119.35(10)
C43 C44 C45 120.64(10)
C40 C45 C44 120.30(9)
C51 C46 C47 118.93(9)
C51 C46 P1 121.45(7)
C47 C46 P1 119.52(8)
C48 C47 C46 120.94(9)
C47 C48 C49 119.72(10)
C50 C49 C48 119.89(9)
C49 C50 C51 120.51(9)
C50 C51 C46 119.98(9)

loop_
_geom_bond_atom_site_label_1
_geom_bond_atom_site_label_2
_geom_bond_distance
Ni1 C25 1.9121(10)
Ni1 O1 1.9195(7)
Ni1 N1 1.9310(8)
Ni1 P1 2.1794(3)
P1 C34 1.8229(10)
P1 C40 1.8286(9)
P1 C46 1.8345(10)
N1 C7 1.2998(13)
N1 C8 1.4488(12)
O1 C1 1.3036(12)
O2 C2 1.3848(12)
O2 C20 1.4440(13)
O3 C22 1.4189(13)
O3 C21 1.4216(14)
O4 C23 1.4172(13)
O4 C24 1.4183(14)
C1 C6 1.4222(13)
C1 C2 1.4345(13)
C2 C3 1.3803(14)
C3 C4 1.4069(15)
C4 C5 1.3803(14)
C5 C6 1.4131(13)
C6 C7 1.4392(13)
C8 C13 1.4052(13)
C8 C9 1.4059(13)
C9 C10 1.3978(13)
C9 C18 1.5205(14)
C10 C11 1.3883(15)
C11 C12 1.3892(15)
C12 C13 1.3981(13)
C13 C14 1.5184(13)
C14 C15 1.5299(15)
C14 C16 1.5385(16)
C17 C18 1.5340(15)
C18 C19 1.5349(16)
C20 C21 1.5100(16)
C22 C23 1.5121(15)
C25 C26 1.4053(14)
C25 C30 1.4146(14)
C26 C27 1.3988(15)
C26 C31 1.5068(15)
C27 C28 1.3870(18)
C28 C29 1.3952(18)
C28 C33 1.5117(17)
C29 C30 1.3996(15)
C30 C32 1.5158(16)
C34 C39 1.3980(13)
C34 C35 1.4012(14)
C35 C36 1.3907(14)
C36 C37 1.3917(15)
C37 C38 1.3928(16)
C38 C39 1.3931(14)
C40 C45 1.3966(12)
C40 C41 1.4018(13)
C41 C42 1.3911(14)
C42 C43 1.3902(15)
C43 C44 1.3923(16)
C44 C45 1.3975(14)
C46 C51 1.3987(14)
C46 C47 1.4000(14)
C47 C48 1.3905(14)
C48 C49 1.3917(15)
C49 C50 1.3895(15)
C50 C51 1.3958(14)
